data_4104617
loop_
_publ_author_name
'Vonika Ka-Man Au'
'Keith Man-Chung Wong'
'Nianyong Zhu'
'Vivian Wing-Wah Yam'

_publ_section_title
;
 Luminescent Cyclometalated N-Heterocyclic Carbene-Containing
 Organogold(III) Complexes: Synthesis, Characterization, Electrochemistry,
 and Photophysical Studies
;
_journal_name_full 'Journal of the American Chemical Society'
_journal_page_first 9076
_journal_page_last 9085
_journal_paper_doi 10.1021/ja9027692
_journal_volume 131
_journal_year 2009
_chemical_formula_moiety 'C20 H19 Au F6 N5 P'
_chemical_formula_sum 'C20 H19 Au F6 N5 P'
_chemical_formula_weight 671.34
_chemical_name_systematic
;
 ?
;
_space_group_IT_number 57
_symmetry_cell_setting orthorhombic
_symmetry_space_group_name_Hall '-P 2c 2b'
_symmetry_space_group_name_H-M 'P b c m'
_atom_sites_solution_hydrogens geom
_atom_sites_solution_primary direct
_atom_sites_solution_secondary difmap
_audit_creation_method SHELXL-97
_cell_angle_alpha 90.00
_cell_angle_beta 90.00
_cell_angle_gamma 90.00
_cell_formula_units_Z 4
_cell_length_a 12.220(2)
_cell_length_b 11.510(2)
_cell_length_c 15.874(3)
_cell_measurement_reflns_used 0
_cell_measurement_temperature 253(2)
_cell_measurement_theta_max 0
_cell_measurement_theta_min 0
_cell_volume 2232.7(7)
_computing_cell_refinement Scalepack
_computing_data_collection Marcontrol
_computing_data_reduction Denzo
_computing_molecular_graphics 'Ortep-3 for Windows (Farrugia, 1997)'
_computing_publication_material 'WinGX publication routines (Farrugia, 1999)'
_computing_structure_refinement 'SHELXL-97 (Sheldrick, 1997)'
_computing_structure_solution 'SHELXS-97 (Sheldrick, 1997)'
_diffrn_ambient_temperature 253(2)
_diffrn_measured_fraction_theta_full 0.997
_diffrn_measured_fraction_theta_max 0.997
_diffrn_measurement_device_type 'marresearch IPDS mar300'
_diffrn_measurement_method oscillation
_diffrn_radiation_monochromator graphite
_diffrn_radiation_source 'fine-focus sealed tube'
_diffrn_radiation_type MoK\a
_diffrn_radiation_wavelength 0.71073
_diffrn_reflns_av_R_equivalents 0.0815
_diffrn_reflns_av_sigmaI/netI 0.0575
_diffrn_reflns_limit_h_max 14
_diffrn_reflns_limit_h_min -14
_diffrn_reflns_limit_k_max 13
_diffrn_reflns_limit_k_min -13
_diffrn_reflns_limit_l_max 19
_diffrn_reflns_limit_l_min -19
_diffrn_reflns_number 15229
_diffrn_reflns_theta_full 25.35
_diffrn_reflns_theta_max 25.35
_diffrn_reflns_theta_min 2.43
_exptl_absorpt_coefficient_mu 6.729
_exptl_absorpt_correction_type none
_exptl_crystal_colour 'pale yellow'
_exptl_crystal_density_diffrn 1.997
_exptl_crystal_description prism
_exptl_crystal_F_000 1288
_exptl_crystal_size_max 0.4
_exptl_crystal_size_mid 0.15
_exptl_crystal_size_min 0.08
_refine_diff_density_max 0.681
_refine_diff_density_min -1.804
_refine_diff_density_rms 0.208
_refine_ls_extinction_method none
_refine_ls_goodness_of_fit_ref 1.073
_refine_ls_hydrogen_treatment constr
_refine_ls_matrix_type full
_refine_ls_number_parameters 227
_refine_ls_number_reflns 2123
_refine_ls_number_restraints 81
_refine_ls_restrained_S_all 1.058
_refine_ls_R_factor_all 0.0358
_refine_ls_R_factor_gt 0.0317
_refine_ls_shift/su_max 0.000
_refine_ls_shift/su_mean 0.000
_refine_ls_structure_factor_coef Fsqd
_refine_ls_weighting_details 'calc w=1/[\s^2^(Fo^2^)+(0.0409P)^2^+0.0000P] where P=(Fo^2^+2Fc^2^)/3'
_refine_ls_weighting_scheme calc
_refine_ls_wR_factor_gt 0.0792
_refine_ls_wR_factor_ref 0.0808
_reflns_number_gt 1852
_reflns_number_total 2123
_reflns_threshold_expression >2sigma(I)
_cod_data_source_file ja9027692_si_002.cif
_cod_data_source_block mar1478
_cod_original_cell_volume 2232.7(8)
_cod_database_code 4104617

loop_
_symmetry_equiv_pos_as_xyz
'x, y, z'
'-x, -y, z+1/2'
'x, -y+1/2, -z'
'-x, y+1/2, -z+1/2'
'-x, -y, -z'
'x, y, -z-1/2'
'-x, y-1/2, z'
'x, -y-1/2, z-1/2'

loop_
_atom_site_label
_atom_site_type_symbol
_atom_site_fract_x
_atom_site_fract_y
_atom_site_fract_z
_atom_site_U_iso_or_equiv
_atom_site_adp_type
_atom_site_occupancy
_atom_site_symmetry_multiplicity
_atom_site_calc_flag
_atom_site_refinement_flags
Au1 Au 0.110185(19) 0.10821(2) -0.2500 0.03173(13) Uani 1 2 d S
N1 N 0.3351(4) 0.0592(5) -0.3173(3) 0.0524(11) Uani 1 1 d .
C1 C 0.2701(6) 0.0715(6) -0.2500 0.0419(16) Uani 1 2 d S
C2 C 0.4400(5) 0.0334(7) -0.2911(4) 0.0717(19) Uani 1 1 d .
H2 H 0.4999 0.0187 -0.3257 0.086 Uiso 1 1 calc R
C3 C 0.3017(6) 0.0740(8) -0.4041(4) 0.092(3) Uani 1 1 d .
H3A H 0.2234 0.0787 -0.4070 0.138 Uiso 1 1 calc R
H3B H 0.3266 0.0090 -0.4368 0.138 Uiso 1 1 calc R
H3C H 0.3330 0.1443 -0.4261 0.138 Uiso 1 1 calc R
C4 C 0.0504(5) -0.0265(4) -0.3319(3) 0.0330(19) Uani 0.50 1 d PG
C5 C 0.1071(4) -0.1139(5) -0.3737(4) 0.036(2) Uani 0.50 1 d PG
C6 C 0.0511(5) -0.1917(5) -0.4250(4) 0.044(2) Uani 0.50 1 d PG
C7 C -0.0617(6) -0.1821(5) -0.4344(4) 0.048(2) Uani 0.50 1 d PG
C8 C -0.1184(4) -0.0947(6) -0.3926(5) 0.051(3) Uani 0.50 1 d PG
C9 C -0.0623(5) -0.0169(5) -0.3413(4) 0.037(2) Uani 0.50 1 d PG
N2 N -0.0481(3) 0.1428(4) -0.2500 0.0367(12) Uani 1 2 d SG
C10 C -0.1227(5) 0.0758(5) -0.2948(3) 0.046(3) Uani 0.50 1 d PG
C11 C -0.2343(4) 0.0966(7) -0.2866(5) 0.060(4) Uani 0.50 1 d PG
C12 C -0.2712(3) 0.1844(7) -0.2336(5) 0.055(4) Uani 0.50 1 d PG
C13 C -0.1966(5) 0.2514(6) -0.1888(4) 0.058(3) Uani 0.50 1 d PG
C14 C -0.0850(5) 0.2306(4) -0.1970(3) 0.043(2) Uani 0.50 1 d PG
C15 C 0.1158(5) 0.2572(5) -0.1788(4) 0.045(3) Uani 0.50 1 d PG
C16 C 0.0106(5) 0.2926(6) -0.1575(4) 0.041(2) Uani 0.50 1 d PG
C17 C -0.0046(6) 0.3918(6) -0.1089(4) 0.070(5) Uani 0.50 1 d PG
C18 C 0.0853(8) 0.4556(5) -0.0817(5) 0.073(5) Uani 0.50 1 d PG
C19 C 0.1905(7) 0.4201(6) -0.1031(5) 0.059(4) Uani 0.50 1 d PG
C20 C 0.2057(5) 0.3209(6) -0.1517(4) 0.051(3) Uani 0.50 1 d PG
P1 P 0.4197(3) -0.2519(7) -0.5190(2) 0.0550(15) Uani 0.50 1 d PD
F1 F 0.2967(5) -0.2315(17) -0.4921(10) 0.112(5) Uani 0.50 1 d PD
F2 F 0.4573(9) -0.2019(9) -0.4308(6) 0.116(4) Uani 0.50 1 d PD
F3 F 0.4241(10) -0.1264(8) -0.5572(8) 0.089(4) Uani 0.50 1 d PD
F4 F 0.3796(7) -0.3037(8) -0.6050(5) 0.089(3) Uani 0.50 1 d PD
F5 F 0.4156(13) -0.3771(9) -0.4789(8) 0.124(7) Uani 0.50 1 d PD
F6 F 0.5421(6) -0.2722(9) -0.5440(6) 0.102(3) Uani 0.50 1 d PD

loop_
_atom_site_aniso_label
_atom_site_aniso_U_11
_atom_site_aniso_U_22
_atom_site_aniso_U_33
_atom_site_aniso_U_23
_atom_site_aniso_U_13
_atom_site_aniso_U_12
Au1 0.03248(18) 0.03307(18) 0.02964(18) 0.000 0.000 0.00213(10)
N1 0.035(2) 0.075(3) 0.047(2) -0.013(2) 0.002(2) 0.003(2)
C1 0.033(4) 0.041(4) 0.052(4) 0.000 0.000 0.002(3)
C2 0.030(3) 0.111(6) 0.074(4) -0.009(4) 0.007(3) 0.000(3)
C3 0.051(4) 0.178(9) 0.046(4) -0.027(4) 0.005(3) 0.017(5)
C4 0.035(5) 0.034(5) 0.030(4) 0.005(4) -0.002(4) -0.007(4)
C5 0.053(7) 0.028(5) 0.026(5) -0.005(3) 0.007(4) -0.005(4)
C6 0.059(7) 0.039(6) 0.034(5) 0.002(4) 0.010(5) -0.003(5)
C7 0.059(6) 0.045(6) 0.040(5) -0.009(5) 0.003(5) -0.016(5)
C8 0.047(7) 0.059(9) 0.046(8) 0.009(6) -0.006(6) -0.020(7)
C9 0.044(5) 0.040(5) 0.027(4) 0.005(4) 0.005(4) 0.006(4)
N2 0.036(3) 0.039(3) 0.035(3) 0.000 0.000 0.007(2)
C10 0.048(6) 0.062(7) 0.029(6) 0.007(5) -0.001(4) 0.003(5)
C11 0.035(6) 0.087(10) 0.057(6) 0.031(6) -0.001(5) 0.007(5)
C12 0.046(5) 0.079(7) 0.039(11) 0.010(5) 0.001(4) 0.021(5)
C13 0.054(7) 0.066(8) 0.055(7) 0.024(6) 0.020(5) 0.022(6)
C14 0.067(7) 0.036(5) 0.026(5) 0.014(4) 0.014(4) 0.017(5)
C15 0.076(8) 0.028(5) 0.032(5) 0.005(4) -0.002(4) 0.001(5)
C16 0.061(6) 0.039(6) 0.023(4) 0.001(4) 0.003(4) 0.011(5)
C17 0.130(15) 0.052(8) 0.029(6) -0.003(5) -0.007(7) 0.030(8)
C18 0.148(15) 0.034(7) 0.036(6) -0.009(5) -0.034(8) 0.021(8)
C19 0.105(11) 0.038(6) 0.035(6) 0.009(5) -0.025(7) 0.005(7)
C20 0.079(8) 0.045(6) 0.030(5) -0.001(5) -0.010(5) -0.020(6)
P1 0.0460(13) 0.0547(17) 0.064(5) 0.007(4) -0.0050(15) -0.005(2)
F1 0.061(4) 0.187(14) 0.089(7) -0.019(8) 0.037(7) 0.000(8)
F2 0.146(12) 0.103(9) 0.097(9) -0.019(7) -0.060(8) -0.020(9)
F3 0.076(7) 0.079(8) 0.112(11) 0.030(6) 0.000(7) -0.009(5)
F4 0.091(7) 0.096(7) 0.079(6) -0.023(5) -0.012(5) 0.018(5)
F5 0.183(14) 0.068(8) 0.120(13) 0.017(6) -0.062(11) -0.043(7)
F6 0.047(5) 0.133(9) 0.126(8) 0.012(7) 0.009(4) 0.010(6)

loop_
_atom_type_symbol
_atom_type_description
_atom_type_scat_dispersion_real
_atom_type_scat_dispersion_imag
_atom_type_scat_source
Au Au -2.0133 8.8022 'International Tables Vol C Tables 4.2.6.8 and 6.1.1.4'
N N 0.0061 0.0033 'International Tables Vol C Tables 4.2.6.8 and 6.1.1.4'
C C 0.0033 0.0016 'International Tables Vol C Tables 4.2.6.8 and 6.1.1.4'
P P 0.1023 0.0942 'International Tables Vol C Tables 4.2.6.8 and 6.1.1.4'
F F 0.0171 0.0103 'International Tables Vol C Tables 4.2.6.8 and 6.1.1.4'
H H 0.0000 0.0000 'International Tables Vol C Tables 4.2.6.8 and 6.1.1.4'

loop_
_geom_angle_atom_site_label_1
_geom_angle_atom_site_label_2
_geom_angle_atom_site_label_3
_geom_angle
_geom_angle_site_symmetry_1
_geom_angle_site_symmetry_3
N2 Au1 N2 0.0(3) 6 .
N2 Au1 C1 179.4(2) 6 .
N2 Au1 C1 179.4(2) . .
N2 Au1 C15 82.2(2) 6 .
N2 Au1 C15 82.2(2) . .
C1 Au1 C15 98.3(3) . .
N2 Au1 C15 82.2(2) 6 6
N2 Au1 C15 82.2(2) . 6
C1 Au1 C15 98.3(3) . 6
C15 Au1 C15 66.7(4) . 6
N2 Au1 C4 79.2(2) 6 .
N2 Au1 C4 79.2(2) . .
C1 Au1 C4 100.3(2) . .
C15 Au1 C4 160.9(2) . .
C15 Au1 C4 106.3(3) 6 .
N2 Au1 C4 79.2(2) 6 6
N2 Au1 C4 79.2(2) . 6
C1 Au1 C4 100.3(2) . 6
C15 Au1 C4 106.3(3) . 6
C15 Au1 C4 160.9(2) 6 6
C4 Au1 C4 74.4(3) . 6
C1 N1 C2 109.5(5) . .
C1 N1 C3 125.4(5) . .
C2 N1 C3 125.1(5) . .
N1 C1 N1 105.9(6) . 6
N1 C1 Au1 127.0(3) . .
N1 C1 Au1 127.0(3) 6 .
C2 C2 N1 107.6(3) 6 .
C5 C4 C9 120.0 . .
C5 C4 C17 53.9(10) . 4_544
C9 C4 C17 66.2(10) . 4_544
C5 C4 Au1 129.9(3) . .
C9 C4 Au1 110.1(3) . .
C17 C4 Au1 174.5(6) 4_544 .
C17 C5 C6 55.0(13) 4_544 .
C17 C5 C4 65.1(13) 4_544 .
C6 C5 C4 120.0 . .
C17 C5 C16 48.2(8) 4_544 4_544
C6 C5 C16 53.3(10) . 4_544
C4 C5 C16 84.6(9) . 4_544
C17 C6 C5 58.1(12) 4_544 .
C17 C6 C7 62.0(12) 4_544 .
C5 C6 C7 120.0 . .
C17 C6 C16 59.4(11) 4_544 4_544
C5 C6 C16 79.5(11) . 4_544
C7 C6 C16 67.1(10) . 4_544
C17 C7 C6 53.5(11) 4_544 .
C17 C7 C8 66.6(11) 4_544 .
C6 C7 C8 120.0 . .
C17 C7 C16 55.0(9) 4_544 4_544
C6 C7 C16 60.3(11) . 4_544
C8 C7 C16 83.8(10) . 4_544
C17 C7 C18 54.5(9) 4_544 4_544
C6 C7 C18 103.6(9) . 4_544
C8 C7 C18 30.0(9) . 4_544
C16 C7 C18 95.9(14) 4_544 4_544
C17 C7 C15 87.8(9) 4_544 4_544
C6 C7 C15 101.5(3) . 4_544
C8 C7 C15 70.5(3) . 4_544
C16 C7 C15 42.8(9) 4_544 4_544
C18 C7 C15 97.9(9) 4_544 4_544
C18 C8 C19 108.1(11) 4_544 4_544
C18 C8 C9 65.9(19) 4_544 .
C19 C8 C9 114(2) 4_544 .
C18 C8 C7 91.6(19) 4_544 .
C19 C8 C7 126(2) 4_544 .
C9 C8 C7 120.0 . .
C18 C8 C17 65.7(15) 4_544 4_544
C19 C8 C17 173.8(17) 4_544 4_544
C9 C8 C17 64.4(11) . 4_544
C7 C8 C17 55.8(11) . 4_544
C18 C8 C20 168.0(17) 4_544 4_544
C19 C8 C20 59.8(16) 4_544 4_544
C9 C8 C20 117.5(12) . 4_544
C7 C8 C20 95.9(10) . 4_544
C17 C8 C20 126.4(6) 4_544 4_544
C18 C8 C16 109.4(19) 4_544 4_544
C19 C8 C16 142(2) 4_544 4_544
C9 C8 C16 82.1(9) . 4_544
C7 C8 C16 52.8(10) . 4_544
C17 C8 C16 43.7(5) 4_544 4_544
C20 C8 C16 82.7(5) 4_544 4_544
C18 C9 C8 35.1(10) 4_544 .
C18 C9 C4 107.3(11) 4_544 .
C8 C9 C4 120.0 . .
C18 C9 C10 122.4(10) 4_544 .
C8 C9 C10 120.4(4) . .
C4 C9 C10 119.6(4) . .
C18 C9 C17 57.8(12) 4_544 4_544
C8 C9 C17 61.6(10) . 4_544
C4 C9 C17 58.5(10) . 4_544
C10 C9 C17 177.0(9) . 4_544
C18 C9 C19 45.8(8) 4_544 4_544
C8 C9 C19 25.1(8) . 4_544
C4 C9 C19 145.1(8) . 4_544
C10 C9 C19 95.3(9) . 4_544
C17 C9 C19 86.6(14) 4_544 4_544
N2 N2 C10 0(10) 6 .
N2 N2 C10 0(10) 6 6
C10 N2 C10 61.5(3) . 6
N2 N2 C14 0(10) 6 6
C10 N2 C14 83.18(15) . 6
C10 N2 C14 120.0(2) 6 6
N2 N2 C14 0(10) 6 .
C10 N2 C14 120.0 . .
C10 N2 C14 83.2(2) 6 .
C14 N2 C14 74.4(3) 6 .
N2 N2 Au1 0(10) 6 .
C10 N2 Au1 122.1(3) . .
C10 N2 Au1 122.1(3) 6 .
C14 N2 Au1 117.7(3) 6 .
C14 N2 Au1 117.7(2) . .
C11 C10 N2 120.0 . .
C11 C10 N2 120.0 . 6
N2 C10 N2 0.0(5) . 6
C11 C10 C10 84.6 . 6
N2 C10 C10 59.2 . 6
N2 C10 C10 59.2 6 6
C11 C10 C9 130.9(4) . .
N2 C10 C9 109.0(4) . .
N2 C10 C9 109.0(4) 6 .
C10 C10 C9 119.7(4) 6 .
C11 C10 C14 94.9 . 6
N2 C10 C14 48.41(19) . 6
N2 C10 C14 48.41(19) 6 6
C10 C10 C14 94.0(3) 6 6
C9 C10 C14 122.1(4) . 6
C11 C10 C11 37.7(3) . 6
N2 C10 C11 93.1(2) . 6
N2 C10 C11 93.1(2) 6 6
C10 C10 C11 47.0(3) 6 6
C9 C10 C11 141.6(5) . 6
C14 C10 C11 96.07(17) 6 6
C12 C11 C11 73.8(8) 6 6
C12 C11 C10 124.12(6) 6 .
C11 C11 C10 95.4 6 .
C12 C11 C12 21.1(8) 6 .
C11 C11 C12 52.8 6 .
C10 C11 C12 120.0 . .
C12 C11 C13 47.4(3) 6 6
C11 C11 C13 102.0(4) 6 6
C10 C11 C13 84.5 . 6
C12 C11 C13 61.1(3) . 6
C12 C11 C10 101.7(7) 6 6
C11 C11 C10 47.0(2) 6 6
C10 C11 C10 48.4(2) . 6
C12 C11 C10 85.00(15) . 6
C13 C11 C10 94.9(3) 6 6
C12 C12 C11 106.2(7) 6 6
C12 C12 C13 120.8 6 .
C11 C12 C13 95.0(4) 6 .
C12 C12 C11 52.8 6 .
C11 C12 C11 53.4(7) 6 .
C13 C12 C11 120.0 . .
C12 C12 C13 44.1(3) 6 6
C11 C12 C13 112.7(5) 6 6
C13 C12 C13 76.6(3) . 6
C11 C12 C13 73.77(19) . 6
C12 C13 C14 120.0 . .
C12 C13 C12 15.1(4) . 6
C14 C13 C12 112.1(2) . 6
C12 C13 C11 37.6(3) . 6
C14 C13 C11 93.3 . 6
C12 C13 C11 45.2(2) 6 6
C12 C13 C13 59.2 . 6
C14 C13 C13 84.6 . 6
C12 C13 C13 44.1(4) 6 6
C11 C13 C13 78.0(4) 6 6
C13 C14 N2 120.0 . 6
C13 C14 N2 120.0 . .
N2 C14 N2 0.0(3) 6 .
C13 C14 C16 129.8(4) . .
N2 C14 C16 110.2(4) 6 .
N2 C14 C16 110.2(4) . .
C13 C14 C14 95.4 . 6
N2 C14 C14 52.8 6 6
N2 C14 C14 52.8 . 6
C16 C14 C14 114.6(4) . 6
C13 C14 C10 85.9 . 6
N2 C14 C10 48.4(2) 6 6
N2 C14 C10 48.4(2) . 6
C16 C14 C10 132.9(4) . 6
C14 C14 C10 86.0(3) 6 6
C16 C15 C20 120.0 . .
C16 C15 C7 52.0(6) . 4_554
C20 C15 C7 78.6(7) . 4_554
C16 C15 Au1 110.4(3) . .
C20 C15 Au1 129.6(3) . .
C7 C15 Au1 139.5(6) 4_554 .
C15 C16 C17 120.0 . .
C15 C16 C14 118.5(4) . .
C17 C16 C14 121.1(5) . .
C15 C16 C6 134.7(8) . 4_554
C17 C16 C6 50.1(8) . 4_554
C14 C16 C6 91.7(10) . 4_554
C15 C16 C7 85.2(9) . 4_554
C17 C16 C7 53.3(7) . 4_554
C14 C16 C7 139.7(8) . 4_554
C6 C16 C7 52.6(7) 4_554 4_554
C15 C16 C5 161.4(6) . 4_554
C17 C16 C5 43.5(8) . 4_554
C14 C16 C5 77.6(8) . 4_554
C6 C16 C5 47.2(8) 4_554 4_554
C7 C16 C5 87.4(12) 4_554 4_554
C15 C16 C8 71.4(7) . 4_554
C17 C16 C8 48.6(7) . 4_554
C14 C16 C8 167.9(7) . 4_554
C6 C16 C8 84.7(12) 4_554 4_554
C7 C16 C8 43.4(7) 4_554 4_554
C5 C16 C8 91.6(11) 4_554 4_554
C6 C17 C5 66.8(10) 4_554 4_554
C6 C17 C7 64.4(5) 4_554 4_554
C5 C17 C7 131.1(11) 4_554 4_554
C6 C17 C18 129.6(11) 4_554 .
C5 C17 C18 149.8(11) 4_554 .
C7 C17 C18 72.7(10) 4_554 .
C6 C17 C16 70.4(12) 4_554 .
C5 C17 C16 88.3(12) 4_554 .
C7 C17 C16 71.7(11) 4_554 .
C18 C17 C16 120.0 . .
C6 C17 C4 127.6(13) 4_554 4_554
C5 C17 C4 61.0(4) 4_554 4_554
C7 C17 C4 165.4(12) 4_554 4_554
C18 C17 C4 99.5(5) . 4_554
C16 C17 C4 103.1(5) . 4_554
C6 C17 C8 121.9(11) 4_554 4_554
C5 C17 C8 168.2(15) 4_554 4_554
C7 C17 C8 57.6(8) 4_554 4_554
C18 C17 C8 32.3(10) . 4_554
C16 C17 C8 87.7(10) . 4_554
C4 C17 C8 109.2(6) 4_554 4_554
C6 C17 C9 172(2) 4_554 4_554
C5 C17 C9 116.1(11) 4_554 4_554
C7 C17 C9 111.6(17) 4_554 4_554
C18 C17 C9 51.9(10) . 4_554
C16 C17 C9 101.8(11) . 4_554
C4 C17 C9 55.3(7) 4_554 4_554
C8 C17 C9 54.0(9) 4_554 4_554
C8 C18 C9 79.0(19) 4_554 4_554
C8 C18 C19 38.0(18) 4_554 .
C9 C18 C19 92.4(12) 4_554 .
C8 C18 C17 82.0(18) 4_554 .
C9 C18 C17 70.4(11) 4_554 .
C19 C18 C17 120.0 . .
C8 C18 C7 58.4(10) 4_554 4_554
C9 C18 C7 110.3(16) 4_554 4_554
C19 C18 C7 85.2(9) . 4_554
C17 C18 C7 52.8(8) . 4_554
C8 C19 C18 33.9(17) 4_554 .
C8 C19 C20 86.1(17) 4_554 .
C18 C19 C20 120.0 . .
C8 C19 C9 41.0(5) 4_554 4_554
C18 C19 C9 41.8(8) . 4_554
C20 C19 C9 99.4(8) . 4_554
C19 C20 C15 120.0 . .
C19 C20 C8 34.0(9) . 4_554
C15 C20 C8 86.0(9) . 4_554
P1 P1 F2 141.6(15) 3_544 3_544
P1 P1 F5 87.2(16) 3_544 3_544
F2 P1 F5 119.9(8) 3_544 3_544
P1 P1 F1 83.9(6) 3_544 3_544
F2 P1 F1 116.7(9) 3_544 3_544
F5 P1 F1 95.4(7) 3_544 3_544
P1 P1 F6 105.3(4) 3_544 .
F2 P1 F6 47.3(8) 3_544 .
F5 P1 F6 100.2(9) 3_544 .
F1 P1 F6 162.2(10) 3_544 .
P1 P1 F3 108.7(16) 3_544 .
F2 P1 F3 99.1(8) 3_544 .
F5 P1 F3 21.8(6) 3_544 .
F1 P1 F3 101.1(11) 3_544 .
F6 P1 F3 90.5(5) . .
P1 P1 F4 153.5(13) 3_544 .
F2 P1 F4 44.9(7) 3_544 .
F5 P1 F4 110.5(7) 3_544 .
F1 P1 F4 75.2(8) 3_544 .
F6 P1 F4 91.2(5) . .
F3 P1 F4 91.4(5) . .
P1 P1 F5 70.2(15) 3_544 .
F2 P1 F5 81.9(8) 3_544 .
F5 P1 F5 157.1(4) 3_544 .
F1 P1 F5 78.9(13) 3_544 .
F6 P1 F5 89.8(6) . .
F3 P1 F5 178.9(7) . .
F4 P1 F5 89.7(6) . .
P1 P1 F1 73.7(6) 3_544 .
F2 P1 F1 133.5(10) 3_544 .
F5 P1 F1 80.0(11) 3_544 .
F1 P1 F1 18.2(13) 3_544 .
F6 P1 F1 179.0(7) . .
F3 P1 F1 90.0(7) . .
F4 P1 F1 89.7(5) . .
F5 P1 F1 89.7(6) . .
P1 P1 F2 24.7(10) 3_544 .
F2 P1 F2 136.1(11) 3_544 .
F5 P1 F2 70.5(7) 3_544 .
F1 P1 F2 103.3(8) 3_544 .
F6 P1 F2 90.1(5) . .
F3 P1 F2 89.8(6) . .
F4 P1 F2 178.2(7) . .
F5 P1 F2 89.1(5) . .
F1 P1 F2 89.0(6) . .
P1 P1 F6 56.0(3) 3_544 3_544
F2 P1 F6 97.7(7) 3_544 3_544
F5 P1 F6 83.6(7) 3_544 3_544
F1 P1 F6 139.9(7) 3_544 3_544
F6 P1 F6 51.5(6) . 3_544
F3 P1 F6 92.5(7) . 3_544
F4 P1 F6 142.5(5) . 3_544
F5 P1 F6 86.7(7) . 3_544
F1 P1 F6 127.6(6) . 3_544
F2 P1 F6 38.7(5) . 3_544
P1 P1 F3 53.3(13) 3_544 3_544
F2 P1 F3 95.6(9) 3_544 3_544
F5 P1 F3 140.5(7) 3_544 3_544
F1 P1 F3 81.8(7) 3_544 3_544
F6 P1 F3 91.4(7) . 3_544
F3 P1 F3 161.6(4) . 3_544
F4 P1 F3 106.8(6) . 3_544
F5 P1 F3 17.3(6) . 3_544
F1 P1 F3 87.8(10) . 3_544
F2 P1 F3 71.9(5) . 3_544
F6 P1 F3 74.5(4) 3_544 3_544
F1 F1 P1 87.2(12) 3_544 3_544
F1 F1 P1 74.6(8) 3_544 .
P1 F1 P1 22.4(3) 3_544 .
P1 F2 F4 92.5(10) 3_544 3_544
P1 F2 F6 89.9(10) 3_544 3_544
F4 F2 F6 164.8(13) 3_544 3_544
P1 F2 P1 13.8(5) 3_544 .
F4 F2 P1 103.1(9) 3_544 .
F6 F2 P1 81.9(8) 3_544 .
P1 F2 F5 61.7(6) 3_544 3_544
F4 F2 F5 98.0(9) 3_544 3_544
F6 F2 F5 96.4(9) 3_544 3_544
P1 F2 F5 52.2(6) . 3_544
F5 F3 P1 71.2(16) 3_544 .
F5 F3 P1 53.5(14) 3_544 3_544
P1 F3 P1 18.1(4) . 3_544
F2 F4 P1 42.6(6) 3_544 .
F2 F4 P1 46.4(5) 3_544 3_544
P1 F4 P1 7.3(3) . 3_544
F3 F5 P1 87.0(17) 3_544 3_544
F3 F5 P1 109.2(18) 3_544 .
P1 F5 P1 22.6(3) 3_544 .
F3 F5 F2 135(2) 3_544 3_544
P1 F5 F2 57.3(5) 3_544 3_544
P1 F5 F2 36.4(4) . 3_544
F2 F6 F6 114.5(6) 3_544 3_544
F2 F6 P1 42.8(5) 3_544 .
F6 F6 P1 73.2(4) 3_544 .
F2 F6 P1 59.4(5) 3_544 3_544
F6 F6 P1 55.3(3) 3_544 3_544
P1 F6 P1 18.7(2) . 3_544

loop_
_geom_bond_atom_site_label_1
_geom_bond_atom_site_label_2
_geom_bond_distance
_geom_bond_site_symmetry_2
Au1 N2 1.975(4) 6
Au1 N2 1.975(4) .
Au1 C1 1.999(7) .
Au1 C15 2.054(5) .
Au1 C15 2.054(5) 6
Au1 C4 2.151(4) .
Au1 C4 2.151(4) 6
N1 C1 1.340(6) .
N1 C2 1.380(8) .
N1 C3 1.447(8) .
C1 N1 1.340(6) 6
C2 C2 1.305(12) 6
C4 C5 1.3900 .
C4 C9 1.3900 .
C4 C17 1.44(3) 4_544
C5 C17 1.28(2) 4_544
C5 C6 1.3900 .
C5 C16 1.86(3) 4_544
C6 C17 1.24(3) 4_544
C6 C7 1.3900 .
C6 C16 1.52(3) 4_544
C7 C17 1.36(3) 4_544
C7 C8 1.3900 .
C7 C16 1.61(3) 4_544
C7 C18 1.63(2) 4_544
C7 C15 2.038(9) 4_544
C8 C18 0.82(2) 4_544
C8 C19 0.90(2) 4_544
C8 C9 1.3900 .
C8 C17 1.51(3) 4_544
C8 C20 1.60(3) 4_544
C8 C16 2.011(16) 4_544
C9 C18 1.29(3) 4_544
C9 C10 1.493(6) .
C9 C17 1.55(3) 4_544
C9 C19 1.94(3) 4_544
N2 N2 0.0000 6
N2 C10 1.3900 .
N2 C10 1.390(5) 6
N2 C14 1.390(5) 6
N2 C14 1.3900 .
C10 C11 1.3900 .
C10 N2 1.3900 6
C10 C10 1.422(9) 6
C10 C14 1.8454 6
C10 C11 1.893(10) 6
C11 C12 1.152(4) 6
C11 C11 1.162(15) 6
C11 C12 1.3900 .
C11 C13 1.882(3) 6
C11 C10 1.893(6) 6
C12 C12 0.520(16) 6
C12 C11 1.152(4) 6
C12 C13 1.3900 .
C12 C13 1.715(10) 6
C13 C14 1.3900 .
C13 C12 1.715(11) 6
C13 C11 1.882(3) 6
C13 C13 1.942(13) 6
C14 N2 1.3900 6
C14 C16 1.507(7) .
C14 C14 1.682(8) 6
C14 C10 1.8454 6
C15 C16 1.3900 .
C15 C20 1.3900 .
C15 C7 2.04(2) 4_554
C16 C17 1.3900 .
C16 C6 1.52(2) 4_554
C16 C7 1.61(2) 4_554
C16 C5 1.86(3) 4_554
C16 C8 2.01(3) 4_554
C17 C6 1.239(14) 4_554
C17 C5 1.28(2) 4_554
C17 C7 1.361(15) 4_554
C17 C18 1.3900 .
C17 C4 1.442(8) 4_554
C17 C8 1.51(3) 4_554
C17 C9 1.548(18) 4_554
C18 C8 0.82(3) 4_554
C18 C9 1.29(2) 4_554
C18 C19 1.3900 .
C18 C7 1.631(18) 4_554
C19 C8 0.90(3) 4_554
C19 C20 1.3900 .
C19 C9 1.94(2) 4_554
C20 C8 1.60(3) 4_554
P1 P1 0.606(7) 3_544
P1 F2 1.062(10) 3_544
P1 F5 1.485(15) 3_544
P1 F1 1.526(8) 3_544
P1 F6 1.565(7) .
P1 F3 1.567(10) .
P1 F4 1.568(8) .
P1 F5 1.576(10) .
P1 F1 1.581(8) .
P1 F2 1.583(8) .
P1 F6 1.821(8) 3_544
P1 F3 1.852(13) 3_544
F1 F1 0.49(4) 3_544
F1 P1 1.526(8) 3_544
F2 P1 1.062(10) 3_544
F2 F4 1.109(12) 3_544
F2 F6 1.150(13) 3_544
F2 F5 1.772(15) 3_544
F3 F5 0.583(17) 3_544
F3 P1 1.852(13) 3_544
F4 F2 1.109(12) 3_544
F4 P1 2.128(9) 3_544
F5 F3 0.583(17) 3_544
F5 P1 1.485(15) 3_544
F5 F2 1.772(15) 3_544
F6 F2 1.150(13) 3_544
F6 F6 1.489(18) 3_544
F6 P1 1.821(8) 3_544
